data_2102616
loop_
_publ_author_name
'G\"orbitz, Carl Henrik'

_publ_section_title
;
 A crystallographic titration of the dipeptide
 <small>L</small>-isoleucyl-<small>L</small>-isoleucine
;
_journal_issue 5
_journal_name_full 'Acta Crystallographica Section B'
_journal_page_first 569
_journal_page_last 577
_journal_paper_doi 10.1107/S0108768104014569
_journal_volume 60
_journal_year 2004
_chemical_formula_sum 'C13.8 H27.2 N3.4 O4.7'
_chemical_formula_weight 315.99
_chemical_name_systematic
;
 L-Isoleucyl-L-isoleucine L-Isoleucyl-L-isoleucinium nitrate
 acetonitrile solvate
;
_space_group_IT_number 18
_symmetry_cell_setting orthorhombic
_symmetry_space_group_name_Hall 'P 2 2ab'
_symmetry_space_group_name_H-M 'P 21 21 2'
_atom_sites_solution_hydrogens geom
_atom_sites_solution_primary direct
_atom_sites_solution_secondary difmap
_audit_creation_method SHELXL-97
_cell_angle_alpha 90.00
_cell_angle_beta 90.00
_cell_angle_gamma 90.00
_cell_formula_units_Z 8
_cell_length_a 16.2957(19)
_cell_length_b 23.426(2)
_cell_length_c 9.5842(9)
_cell_measurement_reflns_used 3710
_cell_measurement_temperature 105(2)
_cell_measurement_theta_max 25.11
_cell_measurement_theta_min 2.12
_cell_volume 3658.7(6)
_computing_cell_refinement 'SAINT (Bruker, 2001)'
_computing_data_collection 'SMART (Bruker, 1998)'
_computing_data_reduction 'SAINT (Bruker, 2001)'
_computing_molecular_graphics 'SHELXTL (Bruker, 2000)'
_computing_publication_material 'SHELXTL (Bruker, 2000)'
_computing_structure_refinement 'SHELXTL (Bruker, 2000)'
_computing_structure_solution 'SHELXTL (Bruker, 2000)'
_diffrn_ambient_temperature 105(2)
_diffrn_detector_area_resol_mean 8.3
_diffrn_measured_fraction_theta_full 0.993
_diffrn_measured_fraction_theta_max 0.993
_diffrn_measurement_device_type 'Siemens SMART CCD diffractometer'
_diffrn_measurement_method 'Sets of exposures each taken over 0.3\% \w rotation'
_diffrn_radiation_monochromator graphite
_diffrn_radiation_source 'fine-focus sealed tube'
_diffrn_radiation_type MoK\a
_diffrn_radiation_wavelength 0.71073
_diffrn_reflns_av_R_equivalents 0.0434
_diffrn_reflns_av_sigmaI/netI 0.0242
_diffrn_reflns_limit_h_max 19
_diffrn_reflns_limit_h_min -15
_diffrn_reflns_limit_k_max 27
_diffrn_reflns_limit_k_min -27
_diffrn_reflns_limit_l_max 11
_diffrn_reflns_limit_l_min -10
_diffrn_reflns_number 27666
_diffrn_reflns_theta_full 25.11
_diffrn_reflns_theta_max 25.11
_diffrn_reflns_theta_min 2.12
_diffrn_standards_decay_% 0
_exptl_absorpt_coefficient_mu 0.086
_exptl_absorpt_correction_T_max 0.996
_exptl_absorpt_correction_T_min 0.804
_exptl_absorpt_correction_type empirical
_exptl_absorpt_process_details 'SADABS (Sheldrick, 1996)'
_exptl_crystal_colour Colourless
_exptl_crystal_density_diffrn 1.147
_exptl_crystal_density_meas ?
_exptl_crystal_density_method .
_exptl_crystal_description Plate
_exptl_crystal_F_000 1371
_exptl_crystal_size_max 0.55
_exptl_crystal_size_mid 0.42
_exptl_crystal_size_min 0.05
_refine_diff_density_max 0.214
_refine_diff_density_min -0.314
_refine_ls_abs_structure_details 'Flack H D (1983), Acta Cryst. A39, 876-881'
_refine_ls_abs_structure_Flack -4.9(15)
_refine_ls_extinction_method none
_refine_ls_goodness_of_fit_ref 1.140
_refine_ls_hydrogen_treatment mixed
_refine_ls_matrix_type full
_refine_ls_number_parameters 449
_refine_ls_number_reflns 3657
_refine_ls_number_restraints 48
_refine_ls_restrained_S_all 1.135
_refine_ls_R_factor_all 0.0545
_refine_ls_R_factor_gt 0.0472
_refine_ls_shift/su_max 0.007
_refine_ls_shift/su_mean 0.001
_refine_ls_structure_factor_coef Fsqd
_refine_ls_weighting_details 'calc w=1/[\s^2^(Fo^2^)+(0.0659P)^2^+1.4323P] where P=(Fo^2^+2Fc^2^)/3'
_refine_ls_weighting_scheme calc
_refine_ls_wR_factor_gt 0.1238
_refine_ls_wR_factor_ref 0.1290
_reflns_number_gt 3276
_reflns_number_total 3657
_reflns_threshold_expression >2sigma(I)
_cod_data_source_file de5006.cif
_cod_data_source_block IIdc
_cod_depositor_comments
;
The following automatic conversions were performed:
'_symmetry_cell_setting' value 'Orthorhombic' changed to 'orthorhombic'
according to '/home/saulius/struct/CIF-dictionaries/cif_core.dic'
dictionary named 'cif_core.dic' version 2.4.1 from 2010-06-29.

Automatic conversion script
Id: cif_fix_enum 1527 2010-12-29 10:47:43Z saulius 

The following automatic conversions were performed:

'_symmetry_cell_setting' value 'Orthorhombic' changed to
'orthorhombic' according to
/home/saulius/struct/CIF-dictionaries/cif_core.dic dictionary named
'cif_core.dic' version 2.4.1 from 2010-06-29.

Automatic conversion script
Id: cif_fix_values 1715 2011-07-08 13:25:40Z adriana 
;
_cod_original_cell_volume 3658.7(7)
_cod_original_formula_sum 'C13.80 H27.20 N3.40 O4.70'
_cod_database_code 2102616

loop_
_symmetry_equiv_pos_as_xyz
'x, y, z'
'-x, -y, z'
'-x+1/2, y+1/2, -z'
'x+1/2, -y+1/2, -z'

loop_
_atom_site_label
_atom_site_fract_x
_atom_site_fract_y
_atom_site_fract_z
_atom_site_U_iso_or_equiv
_atom_site_adp_type
_atom_site_calc_flag
_atom_site_refinement_flags
_atom_site_occupancy
_atom_site_disorder_assembly
_atom_site_disorder_group
_atom_site_type_symbol
O1A 0.71955(13) 0.75538(10) 0.2910(2) 0.0329(5) Uani d . 1 . . O
O2A 0.52869(12) 0.79839(10) -0.0783(2) 0.0299(5) Uani d . 1 . . O
O3A 0.46408(12) 0.80128(9) 0.1229(2) 0.0274(5) Uani d . 1 . . O
N1A 0.86800(14) 0.73828(11) 0.1502(3) 0.0260(5) Uani d . 1 . . N
H1A 0.8705 0.7749 0.1262 0.039 Uiso calc R 1 . . H
H2A 0.9102 0.7196 0.1127 0.039 Uiso calc R 1 . . H
H3A 0.8701 0.7352 0.2427 0.039 Uiso calc R 1 . . H
N2A 0.67233(13) 0.77711(10) 0.0752(2) 0.0222(5) Uani d . 1 . . N
H4A 0.6760 0.7696 -0.0124 0.027 Uiso calc R 1 . . H
C1A 0.78946(16) 0.71314(12) 0.0983(3) 0.0228(6) Uani d . 1 . . C
H11A 0.7871 0.7160 -0.0037 0.027 Uiso calc R 1 . . H
C2A 0.78003(19) 0.65094(13) 0.1428(3) 0.0293(7) Uani d . 1 . . C
H21A 0.7825 0.6495 0.2449 0.035 Uiso calc R 1 . . H
C3A 0.6961(2) 0.62952(17) 0.0978(5) 0.0532(10) Uani d . 1 . . C
H31A 0.6542 0.6511 0.1445 0.080 Uiso calc R 1 . . H
H32A 0.6907 0.5899 0.1216 0.080 Uiso calc R 1 . . H
H33A 0.6903 0.6340 -0.0013 0.080 Uiso calc R 1 . . H
C4A 0.8490(2) 0.61318(14) 0.0852(4) 0.0372(8) Uani d . 1 . . C
H41A 0.8399 0.6072 -0.0138 0.045 Uiso calc R 1 . . H
H42A 0.9008 0.6330 0.0959 0.045 Uiso calc R 1 . . H
C5A 0.8547(3) 0.55523(15) 0.1573(4) 0.0510(10) Uani d . 1 . . C
H51A 0.8979 0.5332 0.1155 0.077 Uiso calc R 1 . . H
H52A 0.8036 0.5353 0.1472 0.077 Uiso calc R 1 . . H
H53A 0.8663 0.5607 0.2546 0.077 Uiso calc R 1 . . H
C6A 0.72271(17) 0.75045(13) 0.1633(3) 0.0238(6) Uani d . 1 . . C
C7A 0.61117(16) 0.81854(12) 0.1215(3) 0.0234(6) Uani d . 1 . . C
H71A 0.6044 0.8153 0.2228 0.028 Uiso calc R 1 . . H
C8A 0.63771(18) 0.87996(13) 0.0854(3) 0.0271(6) Uani d . 1 . . C
H81A 0.6486 0.8816 -0.0151 0.033 Uiso calc R 1 . . H
C9A 0.5684(2) 0.92237(14) 0.1177(4) 0.0370(8) Uani d . 1 . . C
H91A 0.5858 0.9603 0.0935 0.056 Uiso calc R 1 . . H
H92A 0.5556 0.9209 0.2154 0.056 Uiso calc R 1 . . H
H93A 0.5206 0.9125 0.0645 0.056 Uiso calc R 1 . . H
C10A 0.7166(2) 0.89629(14) 0.1615(4) 0.0360(7) Uani d . 1 . . C
H12A 0.7548 0.8646 0.1561 0.043 Uiso calc R 1 . . H
H13A 0.7042 0.9027 0.2592 0.043 Uiso calc R 1 . . H
C11A 0.7579(2) 0.94970(17) 0.1024(5) 0.0546(11) Uani d . 1 . . C
H14A 0.8101 0.9552 0.1470 0.082 Uiso calc R 1 . . H
H15A 0.7237 0.9823 0.1193 0.082 Uiso calc R 1 . . H
H16A 0.7659 0.9452 0.0038 0.082 Uiso calc R 1 . . H
C12A 0.52962(17) 0.80423(12) 0.0502(3) 0.0235(6) Uani d . 1 . . C
O1B 0.21085(12) 0.77175(9) 0.21047(19) 0.0278(5) Uani d . 1 . . O
O2B 0.40947(12) 0.80032(9) 0.5776(2) 0.0283(5) Uani d . 1 . . O
O3B 0.47362(12) 0.79735(10) 0.3756(2) 0.0278(5) Uani d . 1 . . O
H5B 0.467(2) 0.7965(15) 0.259(4) 0.042 Uiso d . 1 . . H
N1B 0.06650(14) 0.74491(10) 0.3461(2) 0.0224(5) Uani d . 1 . . N
H1B 0.0607 0.7818 0.3655 0.034 Uiso calc R 1 . . H
H2B 0.0259 0.7253 0.3856 0.034 Uiso calc R 1 . . H
H3B 0.0650 0.7399 0.2541 0.034 Uiso calc R 1 . . H
N2B 0.26391(13) 0.78810(10) 0.4256(2) 0.0212(5) Uani d . 1 . . N
H4B 0.2589 0.7813 0.5133 0.025 Uiso calc R 1 . . H
C1B 0.14657(16) 0.72440(12) 0.4013(3) 0.0218(6) Uani d . 1 . . C
H11B 0.1474 0.7283 0.5031 0.026 Uiso calc R 1 . . H
C2B 0.16422(17) 0.66244(13) 0.3609(3) 0.0263(6) Uani d . 1 . . C
H21B 0.1644 0.6600 0.2588 0.032 Uiso calc R 1 . . H
C3B 0.2493(2) 0.64503(14) 0.4128(4) 0.0385(8) Uani d . 1 . . C
H31B 0.2589 0.6056 0.3911 0.058 Uiso calc R 1 . . H
H32B 0.2523 0.6504 0.5120 0.058 Uiso calc R 1 . . H
H33B 0.2902 0.6681 0.3680 0.058 Uiso calc R 1 . . H
C4B 0.0975(2) 0.62174(13) 0.4159(4) 0.0342(7) Uani d . 1 . . C
H41B 0.1012 0.6200 0.5168 0.041 Uiso calc R 1 . . H
H42B 0.0440 0.6372 0.3923 0.041 Uiso calc R 1 . . H
C5B 0.1041(3) 0.56190(15) 0.3576(5) 0.0505(10) Uani d . 1 . . C
H51B 0.0616 0.5385 0.3969 0.076 Uiso calc R 1 . . H
H52B 0.1567 0.5461 0.3810 0.076 Uiso calc R 1 . . H
H53B 0.0981 0.5631 0.2580 0.076 Uiso calc R 1 . . H
C6B 0.21077(17) 0.76373(12) 0.3369(3) 0.0209(6) Uani d . 1 . . C
C7B 0.32985(16) 0.82576(12) 0.3793(3) 0.0219(6) Uani d . 1 . . C
H71B 0.3357 0.8225 0.2778 0.026 Uiso calc R 1 . . H
C8B 0.31252(18) 0.88884(12) 0.4177(3) 0.0264(6) Uani d . 1 . . C
H81B 0.3073 0.8909 0.5194 0.032 Uiso calc R 1 . . H
C9B 0.3854(2) 0.92630(14) 0.3758(4) 0.0359(8) Uani d . 1 . . C
H91B 0.3738 0.9653 0.3990 0.054 Uiso calc R 1 . . H
H92B 0.3945 0.9231 0.2772 0.054 Uiso calc R 1 . . H
H93B 0.4336 0.9140 0.4250 0.054 Uiso calc R 1 . . H
C10B 0.2319(2) 0.91053(14) 0.3550(4) 0.0379(8) Uani d . 1 . . C
H12B 0.2393 0.9163 0.2555 0.045 Uiso calc R 1 . . H
H13B 0.1900 0.8816 0.3673 0.045 Uiso calc R 1 . . H
C11B 0.2027(3) 0.96571(17) 0.4201(5) 0.0649(12) Uani d . 1 . . C
H14B 0.1489 0.9747 0.3855 0.097 Uiso calc R 1 . . H
H15B 0.2399 0.9959 0.3964 0.097 Uiso calc R 1 . . H
H16B 0.2006 0.9615 0.5196 0.097 Uiso calc R 1 . . H
C12B 0.40893(17) 0.80596(12) 0.4486(3) 0.0213(6) Uani d . 1 . . C
O1C 0.4221(5) 0.5919(3) 0.5904(10) 0.0579(18) Uiso d PD 0.402(9) A 1 O
O2C 0.4382(5) 0.6684(3) 0.7244(10) 0.0326(13) Uiso d PD 0.402(9) A 1 O
O3C 0.5341(9) 0.6419(8) 0.586(2) 0.046(3) Uani d PD 0.402(9) A 1 O
N1C 0.4630(5) 0.6351(4) 0.6374(11) 0.066(3) Uani d PD 0.402(9) A 1 N
O4C 0.4125(7) 0.5981(4) 0.6358(13) 0.0579(18) Uiso d PD 0.324(9) B 2 O
O5C 0.4595(5) 0.6669(3) 0.7742(10) 0.0326(13) Uiso d PD 0.324(9) B 2 O
O6C 0.5202(12) 0.6478(10) 0.581(2) 0.046(3) Uani d PD 0.324(9) B 2 O
N2C 0.4631(6) 0.6384(5) 0.6687(13) 0.066(3) Uani d PD 0.324(9) B 2 N
O1D 0.5770(10) 0.6682(12) 0.442(2) 0.031(5) Uiso d PD 0.072(3) C 3 O
O2D 0.4415(9) 0.6741(12) 0.422(2) 0.031(5) Uiso d PD 0.072(3) C 3 O
O3D 0.5183(14) 0.6776(13) 0.2403(15) 0.031(5) Uiso d PD 0.072(3) C 3 O
N1D 0.5098(10) 0.6729(14) 0.3715(16) 0.025 Uiso d PD 0.072(3) C 3 N
O7C 0.4192(10) 0.6775(5) 0.671(2) 0.056(4) Uiso d PD 0.188(9) D 4 O
O8C 0.4423(10) 0.5842(5) 0.6772(18) 0.056(4) Uiso d PD 0.188(9) D 4 O
O9C 0.5259(17) 0.6401(11) 0.572(5) 0.056(4) Uiso d PD 0.188(9) D 4 O
N3C 0.4595(9) 0.6320(7) 0.638(2) 0.026 Uiso d PD 0.188(9) D 4 N
N1E 0.3627(3) 0.67250(18) 0.0672(4) 0.0772(15) Uani d PD 0.928(3) C 1 N
C1E 0.4074(3) 0.6583(2) 0.1440(5) 0.0602(13) Uani d PD 0.928(3) C 1 C
C2E 0.4675(4) 0.6426(3) 0.2515(6) 0.096(2) Uani d PD 0.928(3) C 1 C
H1E 0.5087 0.6184 0.2112 0.144 Uiso calc PR 0.928(3) C 1 H
H2E 0.4403 0.6227 0.3257 0.144 Uiso calc PR 0.928(3) C 1 H
H3E 0.4928 0.6765 0.2877 0.144 Uiso calc PR 0.928(3) C 1 H
N1F 0.3679(5) 0.5112(4) 0.2345(9) 0.086(3) Uiso d PD 0.483(6) E 1 N
C1F 0.4174(5) 0.5097(4) 0.3116(9) 0.061(3) Uiso d PD 0.483(6) . 1 C
C2F 0.4842(6) 0.5057(6) 0.4131(9) 0.075(3) Uiso d PD 0.483(6) E 1 C
H1F 0.5351 0.5153 0.3687 0.112 Uiso calc PR 0.483(6) E 1 H
H2F 0.4872 0.4674 0.4487 0.112 Uiso calc PR 0.483(6) E 1 H
H3F 0.4741 0.5317 0.4886 0.112 Uiso calc PR 0.483(6) E 1 H
N1G 0.5794(8) 0.5053(6) 0.0982(12) 0.094(4) Uiso d PD 0.401(9) F 2 N
C1G 0.5413(9) 0.5034(7) 0.0038(14) 0.095(5) Uiso d PD 0.401(9) . 2 C
C2G 0.5024(18) 0.5133(11) -0.1324(15) 0.117(7) Uiso d PD 0.401(9) F 2 C
H1G 0.5428 0.5268 -0.1974 0.176 Uiso calc PR 0.401(9) F 2 H
H2G 0.4598 0.5413 -0.1227 0.176 Uiso calc PR 0.401(9) F 2 H
H3G 0.4792 0.4782 -0.1661 0.176 Uiso calc PR 0.401(9) F 2 H
O1W 0.505(2) 0.5516(15) 0.894(3) 0.28(2) Uiso d P 0.39(3) G 3 O

loop_
_atom_site_aniso_label
_atom_site_aniso_U_11
_atom_site_aniso_U_22
_atom_site_aniso_U_33
_atom_site_aniso_U_12
_atom_site_aniso_U_13
_atom_site_aniso_U_23
O1A 0.0309(12) 0.0534(14) 0.0145(10) 0.0132(11) 0.0004(8) 0.0009(9)
O2A 0.0215(10) 0.0539(13) 0.0143(9) 0.0032(10) -0.0013(8) -0.0046(10)
O3A 0.0179(9) 0.0457(12) 0.0186(9) 0.0003(9) 0.0011(8) -0.0010(9)
N1A 0.0222(12) 0.0359(13) 0.0200(12) 0.0041(10) -0.0016(10) 0.0002(11)
N2A 0.0161(11) 0.0362(13) 0.0144(10) 0.0033(10) -0.0005(9) -0.0008(10)
C1A 0.0190(13) 0.0353(16) 0.0142(13) 0.0027(12) -0.0010(11) 0.0016(11)
C2A 0.0306(16) 0.0358(16) 0.0214(14) 0.0003(13) 0.0066(13) 0.0014(13)
C3A 0.038(2) 0.047(2) 0.074(3) -0.0097(17) 0.004(2) 0.000(2)
C4A 0.0408(19) 0.0346(17) 0.0363(18) 0.0058(15) 0.0102(16) 0.0034(15)
C5A 0.068(3) 0.0368(18) 0.049(2) 0.0099(18) 0.012(2) 0.0052(17)
C6A 0.0200(14) 0.0360(15) 0.0156(13) 0.0011(12) -0.0004(11) 0.0043(12)
C7A 0.0180(13) 0.0350(16) 0.0173(13) 0.0035(11) -0.0015(11) -0.0006(12)
C8A 0.0223(14) 0.0373(16) 0.0218(14) 0.0018(13) -0.0004(12) 0.0005(13)
C9A 0.0338(17) 0.0346(17) 0.0427(19) 0.0032(14) 0.0018(16) 0.0007(15)
C10A 0.0302(17) 0.0410(18) 0.0369(17) -0.0057(14) -0.0046(15) -0.0021(15)
C11A 0.038(2) 0.054(2) 0.072(3) -0.0158(17) -0.006(2) 0.000(2)
C12A 0.0191(14) 0.0306(15) 0.0208(15) 0.0019(12) 0.0012(11) 0.0013(12)
O1B 0.0249(10) 0.0447(12) 0.0139(9) -0.0084(10) -0.0011(8) 0.0013(8)
O2B 0.0192(10) 0.0495(13) 0.0162(9) -0.0001(9) -0.0009(8) 0.0055(9)
O3B 0.0189(10) 0.0464(12) 0.0181(9) 0.0023(9) 0.0031(8) 0.0021(9)
N1B 0.0185(11) 0.0311(12) 0.0175(11) -0.0038(10) 0.0001(9) -0.0007(10)
N2B 0.0175(11) 0.0338(13) 0.0122(10) -0.0038(10) 0.0009(9) 0.0032(10)
C1B 0.0176(13) 0.0336(15) 0.0142(13) 0.0003(12) -0.0009(11) -0.0004(11)
C2B 0.0240(15) 0.0350(16) 0.0200(14) 0.0013(12) 0.0008(12) 0.0002(12)
C3B 0.0270(16) 0.0388(18) 0.050(2) 0.0043(14) 0.0019(16) 0.0077(17)
C4B 0.0329(17) 0.0325(16) 0.0371(18) -0.0036(14) 0.0060(15) -0.0010(15)
C5B 0.056(2) 0.0339(18) 0.061(2) -0.0048(17) 0.011(2) -0.0038(18)
C6B 0.0160(13) 0.0300(15) 0.0168(13) 0.0009(12) 0.0009(11) 0.0004(12)
C7B 0.0196(13) 0.0312(14) 0.0148(13) -0.0027(11) 0.0018(11) 0.0028(11)
C8B 0.0240(15) 0.0314(15) 0.0238(14) 0.0002(12) 0.0000(12) 0.0009(13)
C9B 0.0359(17) 0.0316(17) 0.0403(18) -0.0058(14) -0.0018(15) 0.0018(15)
C10B 0.0340(17) 0.0353(17) 0.0444(19) 0.0061(14) -0.0040(16) 0.0076(16)
C11B 0.060(3) 0.058(2) 0.077(3) 0.028(2) -0.005(3) -0.002(2)
C12B 0.0192(14) 0.0262(14) 0.0185(14) -0.0033(12) -0.0005(11) 0.0015(11)
O3C 0.023(5) 0.037(4) 0.077(4) 0.001(4) 0.005(4) -0.019(3)
N1C 0.045(3) 0.029(3) 0.123(8) -0.015(2) 0.012(4) -0.009(4)
O6C 0.023(5) 0.037(4) 0.077(4) 0.001(4) 0.005(4) -0.019(3)
N2C 0.045(3) 0.029(3) 0.123(8) -0.015(2) 0.012(4) -0.009(4)
N1E 0.122(4) 0.061(2) 0.049(2) -0.021(3) -0.034(3) 0.024(2)
C1E 0.075(3) 0.055(3) 0.051(3) -0.005(2) 0.014(3) 0.008(2)
C2E 0.073(4) 0.121(5) 0.094(5) 0.032(4) -0.011(4) 0.015(4)

loop_
_atom_type_symbol
_atom_type_description
_atom_type_scat_dispersion_real
_atom_type_scat_dispersion_imag
_atom_type_scat_source
C C 0.0033 0.0016 'International Tables Vol C Tables 4.2.6.8 and 6.1.1.4'
H H 0.0000 0.0000 'International Tables Vol C Tables 4.2.6.8 and 6.1.1.4'
N N 0.0061 0.0033 'International Tables Vol C Tables 4.2.6.8 and 6.1.1.4'
O O 0.0106 0.0060 'International Tables Vol C Tables 4.2.6.8 and 6.1.1.4'

loop_
_geom_angle_atom_site_label_1
_geom_angle_atom_site_label_2
_geom_angle_atom_site_label_3
_geom_angle_site_symmetry_1
_geom_angle_site_symmetry_3
_geom_angle
C12A O3A H5B . . 121.4(15)
C1A N1A H1A . . 109.5
C1A N1A H2A . . 109.5
H1A N1A H2A . . 109.5
C1A N1A H3A . . 109.5
H1A N1A H3A . . 109.5
H2A N1A H3A . . 109.5
C6A N2A C7A . . 122.6(2)
C6A N2A H4A . . 118.7
C7A N2A H4A . . 118.7
N1A C1A C2A . . 111.7(2)
N1A C1A C6A . . 104.4(2)
C2A C1A C6A . . 111.1(2)
N1A C1A H11A . . 109.9
C2A C1A H11A . . 109.9
C6A C1A H11A . . 109.9
C3A C2A C1A . . 109.0(3)
C3A C2A C4A . . 111.5(3)
C1A C2A C4A . . 112.1(2)
C3A C2A H21A . . 108.0
C1A C2A H21A . . 108.0
C4A C2A H21A . . 108.0
C2A C3A H31A . . 109.5
C2A C3A H32A . . 109.5
H31A C3A H32A . . 109.5
C2A C3A H33A . . 109.5
H31A C3A H33A . . 109.5
H32A C3A H33A . . 109.5
C5A C4A C2A . . 113.3(3)
C5A C4A H41A . . 108.9
C2A C4A H41A . . 108.9
C5A C4A H42A . . 108.9
C2A C4A H42A . . 108.9
H41A C4A H42A . . 107.7
C4A C5A H51A . . 109.5
C4A C5A H52A . . 109.5
H51A C5A H52A . . 109.5
C4A C5A H53A . . 109.5
H51A C5A H53A . . 109.5
H52A C5A H53A . . 109.5
O1A C6A N2A . . 124.1(3)
O1A C6A C1A . . 119.3(3)
N2A C6A C1A . . 116.6(2)
N2A C7A C12A . . 108.1(2)
N2A C7A C8A . . 111.1(2)
C12A C7A C8A . . 110.3(2)
N2A C7A H71A . . 109.1
C12A C7A H71A . . 109.1
C8A C7A H71A . . 109.1
C10A C8A C9A . . 111.1(3)
C10A C8A C7A . . 111.3(2)
C9A C8A C7A . . 110.6(2)
C10A C8A H81A . . 107.9
C9A C8A H81A . . 107.9
C7A C8A H81A . . 107.9
C8A C9A H91A . . 109.5
C8A C9A H92A . . 109.5
H91A C9A H92A . . 109.5
C8A C9A H93A . . 109.5
H91A C9A H93A . . 109.5
H92A C9A H93A . . 109.5
C8A C10A C11A . . 113.5(3)
C8A C10A H12A . . 108.9
C11A C10A H12A . . 108.9
C8A C10A H13A . . 108.9
C11A C10A H13A . . 108.9
H12A C10A H13A . . 107.7
C10A C11A H14A . . 109.5
C10A C11A H15A . . 109.5
H14A C11A H15A . . 109.5
C10A C11A H16A . . 109.5
H14A C11A H16A . . 109.5
H15A C11A H16A . . 109.5
O2A C12A O3A . . 121.7(3)
O2A C12A C7A . . 118.6(3)
O3A C12A C7A . . 119.6(2)
C12B O3B H5B . . 117.7(18)
C1B N1B H1B . . 109.5
C1B N1B H2B . . 109.5
H1B N1B H2B . . 109.5
C1B N1B H3B . . 109.5
H1B N1B H3B . . 109.5
H2B N1B H3B . . 109.5
C6B N2B C7B . . 122.7(2)
C6B N2B H4B . . 118.6
C7B N2B H4B . . 118.7
N1B C1B C6B . . 105.2(2)
N1B C1B C2B . . 112.4(2)
C6B C1B C2B . . 110.0(2)
N1B C1B H11B . . 109.7
C6B C1B H11B . . 109.7
C2B C1B H11B . . 109.7
C3B C2B C1B . . 110.0(3)
C3B C2B C4B . . 111.4(3)
C1B C2B C4B . . 111.6(2)
C3B C2B H21B . . 107.9
C1B C2B H21B . . 107.9
C4B C2B H21B . . 107.9
C2B C3B H31B . . 109.5
C2B C3B H32B . . 109.5
H31B C3B H32B . . 109.5
C2B C3B H33B . . 109.5
H31B C3B H33B . . 109.5
H32B C3B H33B . . 109.5
C5B C4B C2B . . 113.5(3)
C5B C4B H41B . . 108.9
C2B C4B H41B . . 108.9
C5B C4B H42B . . 108.9
C2B C4B H42B . . 108.9
H41B C4B H42B . . 107.7
C4B C5B H51B . . 109.5
C4B C5B H52B . . 109.5
H51B C5B H52B . . 109.5
C4B C5B H53B . . 109.5
H51B C5B H53B . . 109.5
H52B C5B H53B . . 109.5
O1B C6B N2B . . 124.1(3)
O1B C6B C1B . . 119.6(2)
N2B C6B C1B . . 116.4(2)
N2B C7B C12B . . 107.8(2)
N2B C7B C8B . . 111.7(2)
C12B C7B C8B . . 110.0(2)
N2B C7B H71B . . 109.1
C12B C7B H71B . . 109.1
C8B C7B H71B . . 109.1
C9B C8B C10B . . 111.9(3)
C9B C8B C7B . . 110.1(2)
C10B C8B C7B . . 112.3(3)
C9B C8B H81B . . 107.4
C10B C8B H81B . . 107.4
C7B C8B H81B . . 107.4
C8B C9B H91B . . 109.5
C8B C9B H92B . . 109.5
H91B C9B H92B . . 109.5
C8B C9B H93B . . 109.5
H91B C9B H93B . . 109.5
H92B C9B H93B . . 109.5
C11B C10B C8B . . 113.1(3)
C11B C10B H12B . . 109.0
C8B C10B H12B . . 109.0
C11B C10B H13B . . 109.0
C8B C10B H13B . . 109.0
H12B C10B H13B . . 107.8
C10B C11B H14B . . 109.5
C10B C11B H15B . . 109.5
H14B C11B H15B . . 109.5
C10B C11B H16B . . 109.5
H14B C11B H16B . . 109.5
H15B C11B H16B . . 109.5
O2B C12B O3B . . 121.4(3)
O2B C12B C7B . . 118.2(3)
O3B C12B C7B . . 120.4(2)
O2C N1C O3C . . 119.4(7)
O2C N1C O1C . . 124.9(5)
O3C N1C O1C . . 115.7(8)
O5C N2C O6C . . 119.3(7)
O5C N2C O4C . . 125.1(6)
O6C N2C O4C . . 115.7(8)
O2D N1D O3D . . 119.3(8)
O2D N1D O1D . . 124.9(6)
O3D N1D O1D . . 115.8(9)
O8C N3C O9C . . 119.2(8)
O8C N3C O7C . . 124.7(6)
O9C N3C O7C . . 115.7(10)
N1E C1E C2E . . 176.6(6)
N1F C1F C2F . . 178.0(12)
N1F C1F C2F . 2_665 165.6(10)
C2F C1F C2F . 2_665 12.7(6)
N1G C1G C1G . 2_665 124.5(10)
N1G C1G C2G . . 165.7(17)
C1G C1G C2G 2_665 . 65.8(12)
N1G C1G C2G . 2_665 166(2)
C1G C1G C2G 2_665 2_665 60.7(10)
C2G C1G C2G . 2_665 24.0(19)
C1G C2G H1G . . 109.5
C1G C2G H2G . . 109.5
H1G C2G H2G . . 109.5
C1G C2G H3G . . 109.5
H1G C2G H3G . . 109.5
H2G C2G H3G . . 109.5

loop_
_geom_bond_atom_site_label_1
_geom_bond_atom_site_label_2
_geom_bond_site_symmetry_2
_geom_bond_distance
O1A C6A . 1.230(3)
O2A C12A . 1.239(3)
O3A C12A . 1.277(3)
O3A H5B . 1.31(4)
N1A C1A . 1.494(4)
N1A H1A . 0.8900
N1A H2A . 0.8900
N1A H3A . 0.8900
N2A C6A . 1.333(4)
N2A C7A . 1.460(3)
N2A H4A . 0.8600
C1A C2A . 1.526(4)
C1A C6A . 1.529(4)
C1A H11A . 0.9800
C2A C3A . 1.520(5)
C2A C4A . 1.533(4)
C2A H21A . 0.9800
C3A H31A . 0.9600
C3A H32A . 0.9600
C3A H33A . 0.9600
C4A C5A . 1.526(5)
C4A H41A . 0.9700
C4A H42A . 0.9700
C5A H51A . 0.9600
C5A H52A . 0.9600
C5A H53A . 0.9600
C7A C12A . 1.531(4)
C7A C8A . 1.542(4)
C7A H71A . 0.9800
C8A C10A . 1.527(4)
C8A C9A . 1.535(4)
C8A H81A . 0.9800
C9A H91A . 0.9600
C9A H92A . 0.9600
C9A H93A . 0.9600
C10A C11A . 1.529(5)
C10A H12A . 0.9700
C10A H13A . 0.9700
C11A H14A . 0.9600
C11A H15A . 0.9600
C11A H16A . 0.9600
O1B C6B . 1.226(3)
O2B C12B . 1.243(3)
O3B C12B . 1.281(3)
O3B H5B . 1.13(4)
N1B C1B . 1.488(3)
N1B H1B . 0.8900
N1B H2B . 0.8900
N1B H3B . 0.8900
N2B C6B . 1.341(4)
N2B C7B . 1.459(3)
N2B H4B . 0.8600
C1B C6B . 1.524(4)
C1B C2B . 1.530(4)
C1B H11B . 0.9800
C2B C3B . 1.529(4)
C2B C4B . 1.539(4)
C2B H21B . 0.9800
C3B H31B . 0.9600
C3B H32B . 0.9600
C3B H33B . 0.9600
C4B C5B . 1.513(5)
C4B H41B . 0.9700
C4B H42B . 0.9700
C5B H51B . 0.9600
C5B H52B . 0.9600
C5B H53B . 0.9600
C7B C12B . 1.522(4)
C7B C8B . 1.549(4)
C7B H71B . 0.9800
C8B C9B . 1.530(4)
C8B C10B . 1.531(4)
C8B H81B . 0.9800
C9B H91B . 0.9600
C9B H92B . 0.9600
C9B H93B . 0.9600
C10B C11B . 1.512(5)
C10B H12B . 0.9700
C10B H13B . 0.9700
C11B H14B . 0.9600
C11B H15B . 0.9600
C11B H16B . 0.9600
O1C N1C . 1.292(10)
O2C N1C . 1.212(9)
O3C N1C . 1.270(6)
O4C N2C . 1.292(10)
O5C N2C . 1.212(10)
O6C N2C . 1.270(6)
O1D N1D . 1.291(10)
O2D N1D . 1.212(10)
O3D N1D . 1.270(7)
O7C N3C . 1.292(11)
O8C N3C . 1.213(10)
O9C N3C . 1.270(6)
N1E C1E . 1.087(6)
C1E C2E . 1.468(7)
C2E H1E . 0.9600
C2E H2E . 0.9600
C2E H3E . 0.9600
N1F C1F . 1.095(6)
C1F C2F . 1.463(7)
C1F C2F 2_665 1.910(14)
C2F H1F . 0.9600
C2F H2F . 0.9600
C2F H3F . 0.9600
N1G C1G . 1.098(7)
C1G C1G 2_665 1.35(3)
C1G C2G . 1.470(8)
C1G C2G 2_665 1.54(3)
C2G H1G . 0.9600
C2G H2G . 0.9600
C2G H3G . 0.9600

loop_
_geom_hbond_atom_site_label_D
_geom_hbond_atom_site_label_H
_geom_hbond_atom_site_label_A
_geom_hbond_site_symmetry_A
_geom_hbond_distance_DH
_geom_hbond_distance_HA
_geom_hbond_distance_DA
_geom_hbond_angle_DHA
_geom_hbond_publ_flag
O3B H5B O3A 1_555 1.12(3) 1.31(3) 2.429(3) 173(3) y
N1A H1A N1E 4_565 0.89 2.23 2.952(5) 138 y
N1A H1A O2C 4_566 0.89 2.24 2.745(7) 115 y
N1A H2A O2A 4_565 0.89 2.00 2.841(3) 156 y
N1A H2A O3A 4_565 0.89 2.47 3.188(3) 139 y
N1A H3A O2B 4_566 0.89 2.02 2.843(3) 154 y
N2A H4A O1B 4_565 0.86 2.21 3.033(3) 161 y
C1A H11A O1B 4_565 0.98 2.36 3.244(3) 150 y
N1B H1B O3C 4_466 0.89 1.90 2.782(15) 173 y
N1B H1B O1D 4_466 0.89 2.20 2.88(3) 133 y
N1B H2B O2B 4_466 0.89 2.02 2.865(3) 158 y
N1B H2B O3B 4_466 0.89 2.50 3.223(3) 139 y
N1B H3B O2A 4_465 0.89 2.00 2.828(3) 155 y
N2B H4B O1A 4_466 0.86 2.16 2.989(3) 162 y
C1B H11B O1A 4_466 0.98 2.33 3.215(3) 150 y
C2F H3F O1C 1_555 0.96 1.91 2.827(3) 158 y

loop_
_geom_torsion_atom_site_label_1
_geom_torsion_atom_site_label_2
_geom_torsion_atom_site_label_3
_geom_torsion_atom_site_label_4
_geom_torsion
N1A C1A C2A C3A 175.1(3)
C6A C1A C2A C3A 59.1(3)
N1A C1A C2A C4A -60.9(3)
C6A C1A C2A C4A -177.0(3)
C3A C2A C4A C5A -72.7(4)
C1A C2A C4A C5A 164.7(3)
C7A N2A C6A O1A 4.5(5)
C7A N2A C6A C1A -173.7(2)
N1A C1A C6A O1A -57.5(3)
C2A C1A C6A O1A 63.0(4)
N1A C1A C6A N2A 120.7(3)
C2A C1A C6A N2A -118.8(3)
C6A N2A C7A C12A -133.1(3)
C6A N2A C7A C8A 105.7(3)
N2A C7A C8A C10A -63.1(3)
C12A C7A C8A C10A 177.0(2)
N2A C7A C8A C9A 172.9(2)
C12A C7A C8A C9A 52.9(3)
C9A C8A C10A C11A -71.2(4)
C7A C8A C10A C11A 165.0(3)
N2A C7A C12A O2A -51.8(4)
C8A C7A C12A O2A 69.9(3)
N2A C7A C12A O3A 131.5(3)
C8A C7A C12A O3A -106.8(3)
N1B C1B C2B C3B 176.6(2)
C6B C1B C2B C3B 59.6(3)
N1B C1B C2B C4B -59.3(3)
C6B C1B C2B C4B -176.2(2)
C3B C2B C4B C5B -66.8(4)
C1B C2B C4B C5B 169.8(3)
C7B N2B C6B O1B -2.1(4)
C7B N2B C6B C1B 178.6(2)
N1B C1B C6B O1B -50.9(3)
C2B C1B C6B O1B 70.4(3)
N1B C1B C6B N2B 128.5(2)
C2B C1B C6B N2B -110.2(3)
C6B N2B C7B C12B -131.2(3)
C6B N2B C7B C8B 107.8(3)
N2B C7B C8B C9B 176.4(2)
C12B C7B C8B C9B 56.7(3)
N2B C7B C8B C10B -58.2(3)
C12B C7B C8B C10B -178.0(2)
C9B C8B C10B C11B -70.6(4)
C7B C8B C10B C11B 165.0(3)
N2B C7B C12B O2B -52.9(3)
C8B C7B C12B O2B 69.2(3)
N2B C7B C12B O3B 129.4(3)
C8B C7B C12B O3B -108.5(3)
